data_7123777
loop_
_publ_author_name
'Erb, William'
'Roisnel, Thierry'

_publ_section_title
;
 Asymmetric synthesis of hetero-1,2,3,4,5-pentasubstituted ferrocenes
;
_journal_name_full 'Chemical Communications'
_journal_paper_doi 10.1039/C9CC04604F
_journal_year 2019
_chemical_compound_source 'synthesis as described'
_chemical_formula_moiety 'C17 H25 Cl Fe I N Si'
_chemical_formula_sum 'C17 H25 Cl Fe I N Si'
_chemical_formula_weight 489.67
_space_group_crystal_system monoclinic
_space_group_IT_number 14
_space_group_name_Hall '-P 2yn'
_space_group_name_H-M_alt 'P 1 21/n 1'
_symmetry_space_group_name_Hall '-P 2yn'
_symmetry_space_group_name_H-M 'P 1 21/n 1'
_atom_sites_solution_hydrogens geom
_atom_sites_solution_primary dual
_atom_sites_solution_secondary difmap
_audit_update_record
;
2019-06-04 deposited with the CCDC.    2019-07-04 downloaded from the CCDC.
;
_cell_angle_alpha 90
_cell_angle_beta 112.181(6)
_cell_angle_gamma 90
_cell_formula_units_Z 4
_cell_length_a 12.213(2)
_cell_length_b 12.0222(19)
_cell_length_c 14.680(2)
_cell_measurement_reflns_used 9046
_cell_measurement_temperature 150
_cell_measurement_theta_max 27.4476
_cell_measurement_theta_min 2.4725
_cell_measurement_wavelength 0.71073
_cell_volume 1995.9(5)
_computing_cell_refinement 'APEX3 (Bruker, 2015)'
_computing_data_collection 'SAINT (Bruker, 2014)'
_computing_data_reduction 'SAINT (Bruker, 2014)'
_computing_molecular_graphics 'SXGRAPH (L. Farrugia, 1999), Mercury (CSD, 2016)'
_computing_publication_material 'CRYSCALC (T. Roisnel, local program, 2019)'
_computing_structure_refinement 'SHELXL-2018_3 (Sheldrick, 2018)'
_computing_structure_solution 'SHELXT (G. Sheldrick, 2015)'
_diffrn_ambient_temperature 150
_diffrn_detector '(CMOS) PHOTON 100'
_diffrn_detector_area_resol_mean 10.4167
_diffrn_measured_fraction_theta_full 0.982
_diffrn_measured_fraction_theta_max 0.979
_diffrn_measurement_device_type 'D8 VENTURE Bruker AXS'
_diffrn_measurement_method 'rotation images'
_diffrn_radiation_monochromator 'multilayer monochromator'
_diffrn_radiation_probe x-ray
_diffrn_radiation_source 'Incoatec microfocus sealed tube'
_diffrn_radiation_type MoK\a
_diffrn_radiation_wavelength 0.71073
_diffrn_reflns_av_R_equivalents 0.0438
_diffrn_reflns_av_unetI/netI 0.0368
_diffrn_reflns_limit_h_max 15
_diffrn_reflns_limit_h_min -15
_diffrn_reflns_limit_k_max 13
_diffrn_reflns_limit_k_min -15
_diffrn_reflns_limit_l_max 19
_diffrn_reflns_limit_l_min -19
_diffrn_reflns_number 20244
_diffrn_reflns_theta_full 25.242
_diffrn_reflns_theta_max 27.519
_diffrn_reflns_theta_min 2.261
_diffrn_source_current 1.0
_diffrn_source_voltage 50.0
_exptl_absorpt_coefficient_mu 2.493
_exptl_absorpt_correction_T_max 0.498
_exptl_absorpt_correction_T_min 0.373
_exptl_absorpt_correction_type multi-scan
_exptl_absorpt_process_details
;
  [Sheldrick, G.M. (2014). SADABS Bruker AXS Inc., Madison, Wisconsin, USA]
;
_exptl_crystal_colour yellow
_exptl_crystal_density_diffrn 1.629
_exptl_crystal_description prism
_exptl_crystal_F_000 976
_exptl_crystal_size_max 0.500
_exptl_crystal_size_mid 0.360
_exptl_crystal_size_min 0.280
_refine_diff_density_max 1.915
_refine_diff_density_min -1.896
_refine_diff_density_rms 0.157
_refine_ls_extinction_method none
_refine_ls_goodness_of_fit_ref 1.168
_refine_ls_hydrogen_treatment constr
_refine_ls_matrix_type full
_refine_ls_number_parameters 167
_refine_ls_number_reflns 4492
_refine_ls_number_restraints 0
_refine_ls_restrained_S_all 1.168
_refine_ls_R_factor_all 0.0582
_refine_ls_R_factor_gt 0.0504
_refine_ls_shift/su_max 0.013
_refine_ls_shift/su_mean 0.001
_refine_ls_structure_factor_coef Fsqd
_refine_ls_weighting_details 'w=1/[\s^2^(Fo^2^)+(0.0373P)^2^+12.8633P] where P=(Fo^2^+2Fc^2^)/3'
_refine_ls_weighting_scheme calc
_refine_ls_wR_factor_gt 0.1224
_refine_ls_wR_factor_ref 0.1284
_reflns_Friedel_coverage 0.000
_reflns_number_gt 3930
_reflns_number_total 4492
_reflns_threshold_expression >2sigma(I)
_cod_data_source_file c9cc04604f2.cif
_cod_data_source_block WE7691
_cod_original_cell_volume 1996.0(6)
_cod_database_code 7123777

loop_
_space_group_symop_operation_xyz
'x, y, z'
'-x+1/2, y+1/2, -z+1/2'
'-x, -y, -z'
'x-1/2, -y-1/2, z-1/2'

loop_
_atom_site_label
_atom_site_type_symbol
_atom_site_fract_x
_atom_site_fract_y
_atom_site_fract_z
_atom_site_U_iso_or_equiv
_atom_site_adp_type
_atom_site_occupancy
_atom_site_site_symmetry_order
_atom_site_calc_flag
_atom_site_refinement_flags_posn
_atom_site_refinement_flags_adp
_atom_site_refinement_flags_occupancy
_atom_site_disorder_assembly
_atom_site_disorder_group
Fe1 Fe 0.76999(6) 0.67834(5) 0.62809(5) 0.01861(16) Uani 1 1 d . . . . .
C1 C 0.7766(8) 0.5110(7) 0.6459(6) 0.0619(10) Uani 1 1 d . . . . .
H1 H 0.727380 0.459058 0.599848 0.074 Uiso 1 1 calc R U . . .
C2 C 0.7542(9) 0.5599(6) 0.7214(6) 0.0619(10) Uani 1 1 d . . . . .
H2 H 0.685862 0.546621 0.735873 0.074 Uiso 1 1 calc R U . . .
C3 C 0.8422(8) 0.6292(7) 0.7718(6) 0.0619(10) Uani 1 1 d . . . . .
H3 H 0.845243 0.672114 0.827064 0.074 Uiso 1 1 calc R U . . .
C4 C 0.9267(8) 0.6289(7) 0.7320(6) 0.0619(10) Uani 1 1 d . . . . .
H4 H 0.997834 0.670881 0.754420 0.074 Uiso 1 1 calc R U . . .
C5 C 0.8882(8) 0.5528(6) 0.6493(6) 0.0619(10) Uani 1 1 d . . . . .
H5 H 0.927989 0.534614 0.606799 0.074 Uiso 1 1 calc R U . . .
C6 C 0.6358(4) 0.7132(4) 0.4992(3) 0.0187(9) Uani 1 1 d . . . . .
C7 C 0.7456(4) 0.7547(4) 0.4966(3) 0.0186(9) Uani 1 1 d . . . . .
C8 C 0.7852(4) 0.8313(4) 0.5781(3) 0.0177(8) Uani 1 1 d . . . . .
C9 C 0.7053(4) 0.8348(4) 0.6276(4) 0.0189(9) Uani 1 1 d . . . . .
H9 H 0.713666 0.878858 0.683571 0.023 Uiso 1 1 calc R U . . .
C10 C 0.6105(4) 0.7606(4) 0.5786(3) 0.0178(8) Uani 1 1 d . . . . .
I1 I 0.93153(3) 0.93858(3) 0.61755(3) 0.03322(13) Uani 1 1 d . . . . .
Cl1 Cl 0.54151(12) 0.62028(13) 0.41625(10) 0.0374(3) Uani 1 1 d . . . . .
Si1 Si 0.81817(13) 0.72598(15) 0.40703(11) 0.0314(3) Uani 1 1 d . . . . .
C12A C 0.7967(13) 0.8673(12) 0.3329(11) 0.0419(10) Uiso 0.5 1 d . . P A 1
H12A H 0.828898 0.928944 0.378993 0.063 Uiso 0.5 1 calc R U P A 1
H12B H 0.838213 0.863064 0.287465 0.063 Uiso 0.5 1 calc R U P A 1
H12C H 0.712204 0.879949 0.295522 0.063 Uiso 0.5 1 calc R U P A 1
C13A C 0.9812(6) 0.7153(6) 0.4664(5) 0.0419(10) Uiso 0.5 1 d . . P A 1
H13A H 1.011889 0.778257 0.511255 0.063 Uiso 0.5 1 calc R U P A 1
H13B H 1.002480 0.645566 0.503504 0.063 Uiso 0.5 1 calc R U P A 1
H13C H 1.015469 0.716464 0.415864 0.063 Uiso 0.5 1 calc R U P A 1
C14A C 0.7608(13) 0.6132(12) 0.3257(10) 0.0419(10) Uiso 0.5 1 d . . P A 1
H14A H 0.674535 0.619778 0.294786 0.063 Uiso 0.5 1 calc R U P A 1
H14B H 0.794455 0.614039 0.274773 0.063 Uiso 0.5 1 calc R U P A 1
H14C H 0.781466 0.543141 0.362412 0.063 Uiso 0.5 1 calc R U P A 1
C12B C 0.7681(13) 0.8301(12) 0.3111(11) 0.0419(10) Uiso 0.5 1 d . . P A 2
H12D H 0.681446 0.831348 0.282971 0.063 Uiso 0.5 1 calc R U P A 2
H12E H 0.797847 0.903227 0.338960 0.063 Uiso 0.5 1 calc R U P A 2
H12F H 0.797807 0.812029 0.259539 0.063 Uiso 0.5 1 calc R U P A 2
C13B C 0.9812(6) 0.7153(6) 0.4664(5) 0.0419(10) Uiso 0.5 1 d . . P A 2
H13D H 1.002199 0.657699 0.517367 0.063 Uiso 0.5 1 calc R U P A 2
H13E H 1.013799 0.695695 0.416917 0.063 Uiso 0.5 1 calc R U P A 2
H13F H 1.013839 0.786893 0.496338 0.063 Uiso 0.5 1 calc R U P A 2
C14B C 0.7738(13) 0.5741(12) 0.3572(11) 0.0419(10) Uiso 0.5 1 d . . P A 2
H14D H 0.802980 0.521284 0.411967 0.063 Uiso 0.5 1 calc R U P A 2
H14E H 0.687501 0.568637 0.326042 0.063 Uiso 0.5 1 calc R U P A 2
H14F H 0.808777 0.556762 0.308813 0.063 Uiso 0.5 1 calc R U P A 2
C15 C 0.5016(5) 0.7389(5) 0.6013(4) 0.0273(11) Uani 1 1 d . . . . .
H15 H 0.479681 0.659008 0.586046 0.033 Uiso 1 1 calc R U . . .
C16 C 0.5250(6) 0.7571(6) 0.7109(4) 0.0399(14) Uani 1 1 d . . . . .
H16A H 0.552867 0.833280 0.729647 0.060 Uiso 1 1 calc R U . . .
H16B H 0.585404 0.704416 0.750753 0.060 Uiso 1 1 calc R U . . .
H16C H 0.451755 0.744989 0.722145 0.060 Uiso 1 1 calc R U . . .
N17 N 0.4038(4) 0.8067(5) 0.5336(4) 0.0389(12) Uani 1 1 d . . . . .
C19 C 0.4121(7) 0.9241(6) 0.5581(7) 0.058(2) Uani 1 1 d . . . . .
H19A H 0.356690 0.966085 0.502601 0.086 Uiso 1 1 calc R U . . .
H19B H 0.492867 0.950164 0.571982 0.086 Uiso 1 1 calc R U . . .
H19C H 0.392422 0.935332 0.616252 0.086 Uiso 1 1 calc R U . . .
C18 C 0.2882(6) 0.7637(8) 0.5246(7) 0.063(2) Uani 1 1 d . . . . .
H18A H 0.276638 0.776252 0.586291 0.094 Uiso 1 1 calc R U . . .
H18B H 0.284326 0.683818 0.510485 0.094 Uiso 1 1 calc R U . . .
H18C H 0.226078 0.802302 0.470855 0.094 Uiso 1 1 calc R U . . .

loop_
_atom_site_aniso_label
_atom_site_aniso_U_11
_atom_site_aniso_U_22
_atom_site_aniso_U_33
_atom_site_aniso_U_23
_atom_site_aniso_U_13
_atom_site_aniso_U_12
Fe1 0.0218(3) 0.0152(3) 0.0182(3) 0.0030(2) 0.0068(3) 0.0005(2)
C1 0.074(2) 0.047(2) 0.062(2) 0.0306(16) 0.0239(19) 0.0278(17)
C2 0.074(2) 0.047(2) 0.062(2) 0.0306(16) 0.0239(19) 0.0278(17)
C3 0.074(2) 0.047(2) 0.062(2) 0.0306(16) 0.0239(19) 0.0278(17)
C4 0.074(2) 0.047(2) 0.062(2) 0.0306(16) 0.0239(19) 0.0278(17)
C5 0.074(2) 0.047(2) 0.062(2) 0.0306(16) 0.0239(19) 0.0278(17)
C6 0.021(2) 0.018(2) 0.015(2) -0.0008(16) 0.0049(17) 0.0000(17)
C7 0.018(2) 0.020(2) 0.019(2) 0.0018(17) 0.0077(17) 0.0026(17)
C8 0.0135(19) 0.015(2) 0.024(2) -0.0001(17) 0.0069(17) -0.0027(16)
C9 0.021(2) 0.0138(19) 0.025(2) -0.0025(17) 0.0121(19) -0.0021(16)
C10 0.019(2) 0.018(2) 0.019(2) 0.0018(17) 0.0099(17) -0.0013(17)
I1 0.02594(19) 0.0287(2) 0.0497(2) -0.00736(15) 0.01967(16) -0.01217(13)
Cl1 0.0310(7) 0.0461(8) 0.0326(7) -0.0191(6) 0.0091(5) -0.0147(6)
Si1 0.0233(7) 0.0538(10) 0.0207(7) -0.0003(6) 0.0122(6) 0.0123(7)
C15 0.027(3) 0.029(3) 0.031(3) -0.001(2) 0.017(2) -0.007(2)
C16 0.039(3) 0.058(4) 0.032(3) 0.008(3) 0.025(3) 0.000(3)
N17 0.020(2) 0.069(4) 0.031(2) 0.003(2) 0.0128(19) 0.001(2)
C19 0.040(4) 0.052(4) 0.092(6) 0.029(4) 0.038(4) 0.013(3)
C18 0.021(3) 0.088(6) 0.076(5) -0.021(5) 0.014(3) -0.012(3)

loop_
_atom_type_symbol
_atom_type_description
_atom_type_scat_dispersion_real
_atom_type_scat_dispersion_imag
_atom_type_scat_source
C C 0.0033 0.0016 'International Tables Vol C Tables 4.2.6.8 and 6.1.1.4'
H H 0.0000 0.0000 'International Tables Vol C Tables 4.2.6.8 and 6.1.1.4'
Cl Cl 0.1484 0.1585 'International Tables Vol C Tables 4.2.6.8 and 6.1.1.4'
Fe Fe 0.3463 0.8444 'International Tables Vol C Tables 4.2.6.8 and 6.1.1.4'
I I -0.4742 1.8119 'International Tables Vol C Tables 4.2.6.8 and 6.1.1.4'
N N 0.0061 0.0033 'International Tables Vol C Tables 4.2.6.8 and 6.1.1.4'
Si Si 0.0817 0.0704 'International Tables Vol C Tables 4.2.6.8 and 6.1.1.4'

loop_
_geom_angle_atom_site_label_1
_geom_angle_atom_site_label_2
_geom_angle_atom_site_label_3
_geom_angle
C8 Fe1 C1 161.6(3)
C8 Fe1 C6 67.91(18)
C1 Fe1 C6 107.8(3)
C8 Fe1 C5 125.2(3)
C1 Fe1 C5 41.5(4)
C6 Fe1 C5 125.1(3)
C8 Fe1 C2 158.3(3)
C1 Fe1 C2 39.4(3)
C6 Fe1 C2 121.7(3)
C5 Fe1 C2 67.6(3)
C8 Fe1 C4 110.5(3)
C1 Fe1 C4 68.4(4)
C6 Fe1 C4 164.1(3)
C5 Fe1 C4 41.8(3)
C2 Fe1 C4 65.9(4)
C8 Fe1 C9 41.02(17)
C1 Fe1 C9 155.9(3)
C6 Fe1 C9 68.27(19)
C5 Fe1 C9 159.8(3)
C2 Fe1 C9 120.8(3)
C4 Fe1 C9 121.7(3)
C8 Fe1 C3 125.2(3)
C1 Fe1 C3 66.3(4)
C6 Fe1 C3 155.0(3)
C5 Fe1 C3 67.8(3)
C2 Fe1 C3 38.4(4)
C4 Fe1 C3 39.1(3)
C9 Fe1 C3 106.6(3)
C8 Fe1 C7 41.45(18)
C1 Fe1 C7 123.3(3)
C6 Fe1 C7 41.48(18)
C5 Fe1 C7 108.6(3)
C2 Fe1 C7 158.1(3)
C4 Fe1 C7 126.6(3)
C9 Fe1 C7 70.49(18)
C3 Fe1 C7 162.2(3)
C8 Fe1 C10 68.77(17)
C1 Fe1 C10 120.6(3)
C6 Fe1 C10 41.06(17)
C5 Fe1 C10 159.3(3)
C2 Fe1 C10 104.8(3)
C4 Fe1 C10 154.5(3)
C9 Fe1 C10 40.66(18)
C3 Fe1 C10 119.0(3)
C7 Fe1 C10 70.82(17)
C2 C1 C5 107.4(9)
C2 C1 Fe1 70.6(5)
C5 C1 Fe1 69.4(5)
C2 C1 H1 126.3
C5 C1 H1 126.3
Fe1 C1 H1 125.3
C3 C2 C1 110.5(9)
C3 C2 Fe1 71.2(5)
C1 C2 Fe1 70.0(5)
C3 C2 H2 124.7
C1 C2 H2 124.7
Fe1 C2 H2 125.7
C2 C3 C4 109.8(9)
C2 C3 Fe1 70.5(5)
C4 C3 Fe1 70.1(5)
C2 C3 H3 125.1
C4 C3 H3 125.1
Fe1 C3 H3 126.0
C3 C4 C5 107.6(9)
C3 C4 Fe1 70.8(5)
C5 C4 Fe1 68.9(5)
C3 C4 H4 126.2
C5 C4 H4 126.2
Fe1 C4 H4 125.6
C1 C5 C4 104.7(8)
C1 C5 Fe1 69.1(5)
C4 C5 Fe1 69.3(4)
C1 C5 H5 127.7
C4 C5 H5 127.7
Fe1 C5 H5 125.5
C10 C6 C7 111.8(4)
C10 C6 Cl1 122.6(4)
C7 C6 Cl1 125.6(3)
C10 C6 Fe1 70.7(3)
C7 C6 Fe1 70.4(3)
Cl1 C6 Fe1 127.7(3)
C8 C7 C6 102.9(4)
C8 C7 Si1 126.9(3)
C6 C7 Si1 130.1(4)
C8 C7 Fe1 67.8(3)
C6 C7 Fe1 68.2(2)
Si1 C7 Fe1 129.6(2)
C9 C8 C7 111.3(4)
C9 C8 Fe1 70.4(3)
C7 C8 Fe1 70.8(3)
C9 C8 I1 121.2(3)
C7 C8 I1 127.2(3)
Fe1 C8 I1 130.2(2)
C8 C9 C10 107.9(4)
C8 C9 Fe1 68.6(3)
C10 C9 Fe1 70.4(3)
C8 C9 H9 126.0
C10 C9 H9 126.0
Fe1 C9 H9 126.6
C9 C10 C6 106.0(4)
C9 C10 C15 127.8(4)
C6 C10 C15 126.1(4)
C9 C10 Fe1 69.0(3)
C6 C10 Fe1 68.3(3)
C15 C10 Fe1 129.4(3)
C12B Si1 C13B 113.7(5)
C14A Si1 C13A 110.3(5)
C14A Si1 C7 116.3(5)
C12B Si1 C7 107.9(5)
C13B Si1 C7 113.1(3)
C13A Si1 C7 113.1(3)
C12B Si1 C14B 112.9(6)
C13B Si1 C14B 102.0(5)
C7 Si1 C14B 107.2(4)
C14A Si1 C12A 110.5(6)
C13A Si1 C12A 102.4(5)
C7 Si1 C12A 103.1(4)
Si1 C12A H12A 109.5
Si1 C12A H12B 109.5
H12A C12A H12B 109.5
Si1 C12A H12C 109.5
H12A C12A H12C 109.5
H12B C12A H12C 109.5
Si1 C13A H13A 109.5
Si1 C13A H13B 109.5
H13A C13A H13B 109.5
Si1 C13A H13C 109.5
H13A C13A H13C 109.5
H13B C13A H13C 109.5
Si1 C14A H14A 109.5
Si1 C14A H14B 109.5
H14A C14A H14B 109.5
Si1 C14A H14C 109.5
H14A C14A H14C 109.5
H14B C14A H14C 109.5
Si1 C12B H12D 109.5
Si1 C12B H12E 109.5
H12D C12B H12E 109.5
Si1 C12B H12F 109.5
H12D C12B H12F 109.5
H12E C12B H12F 109.5
Si1 C13B H13D 109.5
Si1 C13B H13E 109.5
H13D C13B H13E 109.5
Si1 C13B H13F 109.5
H13D C13B H13F 109.5
H13E C13B H13F 109.5
Si1 C14B H14D 109.5
Si1 C14B H14E 109.5
H14D C14B H14E 109.5
Si1 C14B H14F 109.5
H14D C14B H14F 109.5
H14E C14B H14F 109.5
N17 C15 C10 108.1(4)
N17 C15 C16 114.2(5)
C10 C15 C16 112.0(4)
N17 C15 H15 107.4
C10 C15 H15 107.4
C16 C15 H15 107.4
C15 C16 H16A 109.5
C15 C16 H16B 109.5
H16A C16 H16B 109.5
C15 C16 H16C 109.5
H16A C16 H16C 109.5
H16B C16 H16C 109.5
C19 N17 C18 109.9(6)
C19 N17 C15 114.0(5)
C18 N17 C15 111.9(6)
N17 C19 H19A 109.5
N17 C19 H19B 109.5
H19A C19 H19B 109.5
N17 C19 H19C 109.5
H19A C19 H19C 109.5
H19B C19 H19C 109.5
N17 C18 H18A 109.5
N17 C18 H18B 109.5
H18A C18 H18B 109.5
N17 C18 H18C 109.5
H18A C18 H18C 109.5
H18B C18 H18C 109.5

loop_
_geom_bond_atom_site_label_1
_geom_bond_atom_site_label_2
_geom_bond_distance
Fe1 C8 2.015(4)
Fe1 C1 2.026(8)
Fe1 C6 2.025(5)
Fe1 C5 2.030(8)
Fe1 C2 2.034(8)
Fe1 C4 2.034(8)
Fe1 C9 2.039(5)
Fe1 C3 2.043(8)
Fe1 C7 2.055(5)
Fe1 C10 2.057(5)
C1 C2 1.369(12)
C1 C5 1.436(13)
C1 H1 0.9500
C2 C3 1.340(13)
C2 H2 0.9500
C3 C4 1.365(12)
C3 H3 0.9500
C4 C5 1.449(13)
C4 H4 0.9500
C5 H5 0.9500
C6 C10 1.432(6)
C6 C7 1.445(6)
C6 Cl1 1.732(5)
C7 C8 1.441(6)
C7 Si1 1.875(5)
C8 C9 1.421(6)
C8 I1 2.100(4)
C9 C10 1.423(6)
C9 H9 0.9500
C10 C15 1.511(6)
Si1 C14A 1.768(14)
Si1 C12B 1.809(14)
Si1 C13B 1.852(7)
Si1 C13A 1.852(7)
Si1 C14B 1.965(14)
Si1 C12A 1.981(14)
C12A H12A 0.9800
C12A H12B 0.9800
C12A H12C 0.9800
C13A H13A 0.9800
C13A H13B 0.9800
C13A H13C 0.9800
C14A H14A 0.9800
C14A H14B 0.9800
C14A H14C 0.9800
C12B H12D 0.9800
C12B H12E 0.9800
C12B H12F 0.9800
C13B H13D 0.9801
C13B H13E 0.9800
C13B H13F 0.9798
C14B H14D 0.9800
C14B H14E 0.9800
C14B H14F 0.9800
C15 N17 1.477(8)
C15 C16 1.539(8)
C15 H15 1.0000
C16 H16A 0.9800
C16 H16B 0.9800
C16 H16C 0.9800
N17 C19 1.450(10)
N17 C18 1.462(8)
C19 H19A 0.9800
C19 H19B 0.9800
C19 H19C 0.9800
C18 H18A 0.9800
C18 H18B 0.9800
C18 H18C 0.9800

loop_
_geom_torsion_atom_site_label_1
_geom_torsion_atom_site_label_2
_geom_torsion_atom_site_label_3
_geom_torsion_atom_site_label_4
_geom_torsion
C5 C1 C2 C3 0.2(8)
Fe1 C1 C2 C3 -59.8(5)
C5 C1 C2 Fe1 59.9(5)
C1 C2 C3 C4 -0.1(8)
Fe1 C2 C3 C4 -59.2(5)
C1 C2 C3 Fe1 59.1(5)
C2 C3 C4 C5 0.0(8)
Fe1 C3 C4 C5 -59.4(5)
C2 C3 C4 Fe1 59.4(5)
C2 C1 C5 C4 -0.1(7)
Fe1 C1 C5 C4 60.6(5)
C2 C1 C5 Fe1 -60.7(5)
C3 C4 C5 C1 0.0(7)
Fe1 C4 C5 C1 -60.5(5)
C3 C4 C5 Fe1 60.5(5)
C10 C6 C7 C8 -0.8(5)
Cl1 C6 C7 C8 177.7(3)
Fe1 C6 C7 C8 -59.4(3)
C10 C6 C7 Si1 -177.4(4)
Cl1 C6 C7 Si1 1.1(7)
Fe1 C6 C7 Si1 124.0(4)
C10 C6 C7 Fe1 58.6(3)
Cl1 C6 C7 Fe1 -122.9(4)
C6 C7 C8 C9 0.8(5)
Si1 C7 C8 C9 177.5(3)
Fe1 C7 C8 C9 -58.9(3)
C6 C7 C8 Fe1 59.6(3)
Si1 C7 C8 Fe1 -123.6(4)
C6 C7 C8 I1 -173.9(3)
Si1 C7 C8 I1 2.8(6)
Fe1 C7 C8 I1 126.5(4)
C7 C8 C9 C10 -0.5(5)
Fe1 C8 C9 C10 -59.5(3)
I1 C8 C9 C10 174.6(3)
C7 C8 C9 Fe1 59.1(3)
I1 C8 C9 Fe1 -125.9(3)
C8 C9 C10 C6 0.0(5)
Fe1 C9 C10 C6 -58.5(3)
C8 C9 C10 C15 -177.3(5)
Fe1 C9 C10 C15 124.2(5)
C8 C9 C10 Fe1 58.4(3)
C7 C6 C10 C9 0.5(5)
Cl1 C6 C10 C9 -178.0(3)
Fe1 C6 C10 C9 58.9(3)
C7 C6 C10 C15 177.9(4)
Cl1 C6 C10 C15 -0.7(7)
Fe1 C6 C10 C15 -123.7(5)
C7 C6 C10 Fe1 -58.4(3)
Cl1 C6 C10 Fe1 123.1(4)
C8 C7 Si1 C14A 171.2(6)
C6 C7 Si1 C14A -13.0(7)
Fe1 C7 Si1 C14A 80.7(6)
C8 C7 Si1 C12B -84.6(7)
C6 C7 Si1 C12B 91.3(7)
Fe1 C7 Si1 C12B -175.0(6)
C8 C7 Si1 C13B 42.1(5)
C6 C7 Si1 C13B -142.1(5)
Fe1 C7 Si1 C13B -48.3(4)
C8 C7 Si1 C13A 42.1(5)
C6 C7 Si1 C13A -142.1(5)
Fe1 C7 Si1 C13A -48.3(4)
C8 C7 Si1 C14B 153.6(6)
C6 C7 Si1 C14B -30.5(6)
Fe1 C7 Si1 C14B 63.2(6)
C8 C7 Si1 C12A -67.7(6)
C6 C7 Si1 C12A 108.2(6)
Fe1 C7 Si1 C12A -158.1(5)
C9 C10 C15 N17 97.7(6)
C6 C10 C15 N17 -79.1(6)
Fe1 C10 C15 N17 -169.5(4)
C9 C10 C15 C16 -29.0(7)
C6 C10 C15 C16 154.2(5)
Fe1 C10 C15 C16 63.8(6)
C10 C15 N17 C19 -75.0(6)
C16 C15 N17 C19 50.4(7)
C10 C15 N17 C18 159.4(5)
C16 C15 N17 C18 -75.2(7)
